data_4505330
loop_
_publ_author_name
'Black, Simon N.'
'Cuthbert, Murray W.'
'Roberts, Ron J.'
'Stensland, Birgitta'

_publ_section_title
;
 Increased Chemical Purity Using a Hydrate
;
_journal_issue 3
_journal_name_full 'Crystal Growth &amp; Design'
_journal_page_first 539
_journal_paper_doi 10.1021/cg034222v
_journal_volume 4
_journal_year 2004
_chemical_formula_moiety 'C18 H21 Cl F2 N3 O5 '
_chemical_formula_sum 'C18 H21 Cl F2 N3 O5'
_chemical_formula_weight 432.83
_chemical_name_common 'Piperidine Hydrate'
_chemical_name_systematic
;
4-(2,6-difluoro-4-{(5R)-5-[(3-isoxazolyl]-2-oxo-1,3-
oxazolan-3-yl}phenyl)-1,2,3,6-tetrahydropyridinium 
chloride monohydrate
;
_space_group_IT_number 5
_symmetry_cell_setting monoclinic
_symmetry_space_group_name_Hall 'C 2y'
_symmetry_space_group_name_H-M 'C 1 2 1'
_atom_sites_solution_hydrogens difmap
_atom_sites_solution_primary direct
_atom_sites_solution_secondary difmap
_audit_creation_method 'maXus & Platon'
_cell_angle_alpha 90.000(10)
_cell_angle_beta 115.100(10)
_cell_angle_gamma 90.000(10)
_cell_formula_units_Z 4
_cell_length_a 21.6750(10)
_cell_length_b 5.8970(10)
_cell_length_c 16.1290(10)
_cell_measurement_temperature 200
_cell_volume 1866.9(4)
_computing_molecular_graphics 'Ortep (Johnson, 1976)'
_computing_publication_material 'maxus(Mackay et al., 1999)'
_computing_structure_refinement 'maxus(Mackay et al., 1999)'
_computing_structure_solution 'SIR92 (Altomare et al., 1994)'
_diffrn_radiation_source 'fine-focus sealed tube'
_diffrn_radiation_type ' MoK\a'
_diffrn_radiation_wavelength 0.71073
_diffrn_reflns_limit_h_max 27
_diffrn_reflns_limit_h_min -28
_diffrn_reflns_limit_k_max 7
_diffrn_reflns_limit_k_min -6
_diffrn_reflns_limit_l_max 20
_diffrn_reflns_limit_l_min -20
_diffrn_reflns_number 3631
_diffrn_reflns_theta_max 27.49
_exptl_absorpt_coefficient_mu 0.26
_exptl_absorpt_correction_type none
_exptl_crystal_colour colourless
_exptl_crystal_density_diffrn 1.540
_exptl_crystal_density_method 'not measured'
_exptl_crystal_description
;
prism: 0.14x0.17x0.29 mm 
Batch PH13177/O30, Recryst. EtOH /Birgitta Stensland
;
_exptl_crystal_F_000 900
_refine_diff_density_max 0.34
_refine_diff_density_min -0.29
_refine_diff_density_rms 0.06
_refine_ls_abs_structure_details
;
;
_refine_ls_extinction_method none
_refine_ls_goodness_of_fit_all 1.714
_refine_ls_goodness_of_fit_gt 1.435
_refine_ls_goodness_of_fit_ref 1.435
_refine_ls_hydrogen_treatment refxyz
_refine_ls_matrix_type full
_refine_ls_number_parameters 261
_refine_ls_number_reflns 2742
_refine_ls_R_factor_all 0.061
_refine_ls_R_factor_gt 0.041
_refine_ls_R_factor_obs 0.041
_refine_ls_shift/su_max 0.000
_refine_ls_shift/su_mean 0.000
_refine_ls_structure_factor_coef F
_refine_ls_weighting_details ' w = 1 / ( s^2^(Fo^2^) + 0.03000 * Fo^2^)'
_refine_ls_weighting_scheme sigma
_refine_ls_wR_factor_all 0.069
_refine_ls_wR_factor_gt 0.059
_refine_ls_wR_factor_obs 0.043
_reflns_d_resolution_high 0.62
_reflns_d_resolution_low 1.68
_reflns_limit_h_max 27
_reflns_limit_h_min -28
_reflns_limit_k_max 7
_reflns_limit_k_min -6
_reflns_limit_l_max 27
_reflns_limit_l_min -28
_reflns_number_gt 2742
_reflns_number_total 3610
_reflns_threshold_expression 'I> 3.00 sigma(I)'
_cod_data_source_file cg034222vsi20031117_065828.cif
_cod_data_source_block "'Piperidine'HClxH2O"
_cod_original_cell_volume 1866.9(3)
_cod_original_sg_symbol_H-M 'C 2'
_cod_original_formula_sum 'C18 H21 Cl F2 N3 O5 '
_cod_database_code 4505330

loop_
_symmetry_equiv_pos_as_xyz
+X,+Y,+Z
'+X+ 1/2,+Y+ 1/2,+Z'
-X,+Y,-Z
'-X+ 1/2,+Y+ 1/2,-Z'

loop_
_atom_site_aniso_label
_atom_site_aniso_U_11
_atom_site_aniso_U_22
_atom_site_aniso_U_33
_atom_site_aniso_U_23
_atom_site_aniso_U_13
_atom_site_aniso_U_12
F13 0.0363(8) 0.0405(11) 0.0445(8) 0.0066(8) 0.0110(7) -0.0110(8)
F14 0.0320(8) 0.0375(10) 0.0403(8) 0.0138(8) 0.0059(7) 0.0022(7)
O17 0.0245(9) 0.0345(12) 0.0318(9) 0.0054(8) 0.0050(8) 0.0012(8)
O20 0.0358(10) 0.0322(12) 0.0380(10) 0.0094(9) 0.0090(8) -0.0008(9)
O22 0.0303(10) 0.0322(12) 0.0414(10) -0.0022(10) -0.0016(8) 0.0021(9)
O25 0.0268(10) 0.0603(16) 0.0680(14) -0.0255(12) 0.0011(10) 0.0027(11)
N1 0.0240(11) 0.0382(16) 0.0406(13) 0.0107(11) 0.0060(10) -0.0006(11)
N15 0.0247(10) 0.0268(14) 0.0261(10) 0.0019(10) 0.0075(8) -0.0014(10)
N24 0.0307(14) 0.0488(18) 0.0556(16) -0.0207(14) 0.0031(12) 0.0092(13)
C2 0.0323(14) 0.038(2) 0.0553(18) -0.0009(16) 0.0092(13) 0.0000(14)
C3 0.0354(19) 0.053(3) 0.145(4) -0.049(3) -0.017(2) 0.0134(18)
C4 0.0256(14) 0.0350(18) 0.0361(14) 0.0037(13) 0.0068(12) -0.0017(13)
C5 0.0342(15) 0.051(2) 0.0554(17) -0.0137(16) 0.0083(13) 0.0046(16)
C6 0.0325(14) 0.0352(19) 0.0466(15) 0.0025(14) 0.0127(13) 0.0001(14)
C7 0.0241(13) 0.0350(18) 0.0330(13) 0.0034(12) 0.0110(11) 0.0007(13)
C8 0.0311(14) 0.0265(16) 0.0352(14) -0.0023(13) 0.0146(12) -0.0059(13)
C9 0.0299(13) 0.0281(16) 0.0290(12) 0.0027(12) 0.0101(11) 0.0011(13)
C10 0.0247(13) 0.0289(16) 0.0241(12) -0.0015(11) 0.0091(10) 0.0022(11)
C11 0.0276(13) 0.0257(15) 0.0330(13) 0.0014(12) 0.0114(11) -0.0027(12)
C12 0.0296(13) 0.0291(17) 0.0273(12) 0.0013(12) 0.0091(11) 0.0020(12)
C16 0.0273(13) 0.0272(16) 0.0286(13) 0.0015(12) 0.0098(11) 0.0044(12)
C18 0.0269(13) 0.0317(16) 0.0292(12) 0.0006(12) 0.0121(11) 0.0000(12)
C19 0.0308(14) 0.0345(17) 0.0266(12) 0.0036(12) 0.0085(11) -0.0066(12)
C21 0.0211(12) 0.0375(18) 0.0300(13) 0.0018(12) 0.0043(10) 0.0047(12)
C23 0.0267(14) 0.0387(18) 0.0291(13) -0.0023(12) 0.0064(11) 0.0031(13)
C26 0.0405(16) 0.041(2) 0.0477(17) -0.0067(16) 0.0090(14) 0.0001(15)
C27 0.0318(15) 0.039(2) 0.0389(16) -0.0009(14) 0.0059(13) 0.0031(13)
O29 0.0420(11) 0.0477(15) 0.0718(14) 0.0150(14) 0.0013(10) 0.0029(12)
Cl28 0.0384(4) 0.0416(4) 0.0350(3) 0.0008(3) 0.0074(3) -0.0026(3)

loop_
_atom_site_label
_atom_site_type_symbol
_atom_site_thermal_displace_type
_atom_site_fract_x
_atom_site_fract_y
_atom_site_fract_z
_atom_site_occupancy
_atom_site_U_iso_or_equiv
F13 F Uani 0.45173(7) 1.4968(3) 0.24775(10) 1.000 0.0425(5)
F14 F Uani 0.43786(7) 0.8111(3) 0.38798(10) 1.000 0.0399(5)
O17 O Uani 0.14962(8) 1.1018(3) 0.00170(11) 1.000 0.0327(6)
O20 O Uani 0.23157(8) 1.3567(4) 0.02421(12) 1.000 0.0376(6)
O22 O Uani 0.03890(9) 0.7875(4) -0.07271(12) 1.000 0.0404(6)
O25 O Uani -0.09756(9) 0.4643(4) -0.20773(15) 1.000 0.0583(8)
N1 N Uani 0.66571(10) 1.2361(5) 0.49641(15) 1.000 0.0369(8)
N15 N Uani 0.24324(9) 1.0787(4) 0.13187(13) 1.000 0.0270(7)
N24 N Uani -0.06649(12) 0.6718(5) -0.16796(18) 1.000 0.0503(9)
C2 C Uani 0.61597(14) 1.3787(6) 0.5140(2) 1.000 0.0451(10)
C3 C Uani 0.54955(17) 1.3744(7) 0.4334(3) 1.000 0.0969(18)
C4 C Uani 0.52434(13) 1.1738(5) 0.38578(18) 1.000 0.0344(9)
C5 C Uani 0.56895(14) 0.9990(7) 0.3979(2) 1.000 0.0506(10)
C6 C Uani 0.63995(13) 1.0018(5) 0.46839(19) 1.000 0.0395(9)
C7 C Uani 0.45083(12) 1.1521(5) 0.32090(17) 1.000 0.0311(9)
C8 C Uani 0.41681(12) 1.3117(5) 0.25430(17) 1.000 0.0307(8)
C9 C Uani 0.34915(12) 1.2982(5) 0.19177(16) 1.000 0.0298(8)
C10 C Uani 0.31229(12) 1.1099(5) 0.19473(16) 1.000 0.0263(8)
C11 C Uani 0.34272(12) 0.9432(5) 0.26194(17) 1.000 0.0293(8)
C12 C Uani 0.41035(12) 0.9730(5) 0.32193(16) 1.000 0.0297(8)
C16 C Uani 0.21182(12) 1.1951(5) 0.05150(17) 1.000 0.0284(8)
C18 C Uani 0.13597(13) 0.9225(5) 0.05339(16) 1.000 0.0292(8)
C19 C Uani 0.20510(13) 0.8737(5) 0.13216(17) 1.000 0.0319(8)
C21 C Uani 0.10613(12) 0.7218(5) -0.00671(17) 1.000 0.0318(8)
C23 C Uani -0.00239(13) 0.6160(5) -0.12016(17) 1.000 0.0334(9)
C26 C Uani -0.05003(15) 0.3002(6) -0.1815(2) 1.000 0.0464(10)
C27 C Uani 0.01087(14) 0.3866(5) -0.12590(19) 1.000 0.0397(10)
O29 O Uani 0.25008(10) 0.5487(5) 0.33814(15) 1.000 0.0617(8)
Cl28 Cl Uani 0.19579(3) 0.03700 0.35748(4) 1.000 0.0411(2)
H1A H Uiso 0.66814 1.31683 0.44626 1.000 0.0500
H1B H Uiso 0.70824 1.23593 0.55006 1.000 0.0500
H2A H Uiso 0.63258 1.53128 0.52815 1.000 0.0500
H2B H Uiso 0.60883 1.31699 0.56434 1.000 0.0500
H3A H Uiso 0.55664 1.47566 0.39161 1.000 0.0500
H3B H Uiso 0.51685 1.43914 0.45214 1.000 0.0500
H5A H Uiso 0.56879 0.98858 0.33836 1.000 0.0500
H5B H Uiso 0.54489 0.87187 0.40708 1.000 0.0500
H6A H Uiso 0.64212 0.92307 0.52165 1.000 0.0500
H6B H Uiso 0.66857 0.92669 0.44503 1.000 0.0500
H9 H Uiso 0.32767 1.41433 0.14703 1.000 0.0500
H11 H Uiso 0.31906 0.81032 0.26726 1.000 0.0500
H18 H Uiso 0.10361 0.97707 0.07488 1.000 0.0500
H19A H Uiso 0.19996 0.85261 0.18792 1.000 0.0500
H19B H Uiso 0.22363 0.73842 0.11850 1.000 0.0500
H21A H Uiso 0.13528 0.67982 -0.03537 1.000 0.0500
H21B H Uiso 0.10299 0.59793 0.02994 1.000 0.0500
H26 H Uiso -0.05383 0.14192 -0.19679 1.000 0.0500
H27 H Uiso 0.05031 0.29063 -0.10061 1.000 0.0500
H29A H Uiso 0.21756 0.42886 0.31202 1.000 0.0500
H29B H Uiso 0.22156 0.67976 0.31562 1.000 0.0500

loop_
_atom_type_symbol
_atom_type_description
_atom_type_scat_dispersion_real
_atom_type_scat_dispersion_imag
_atom_type_scat_source
'C ' 'C ' 0.0033 0.0016 'Waasmaier & Kirfel, 1995'
'H ' 'H ' 0.0000 0.0000 'Waasmaier & Kirfel, 1995'
Cl Cl 0.1484 0.1585 'Waasmaier & Kirfel, 1995'
'F ' 'F ' 0.0171 0.0103 'Waasmaier & Kirfel, 1995'
'O ' 'O ' 0.0106 0.0060 'Waasmaier & Kirfel, 1995'
'N ' 'N ' 0.0061 0.0033 'Waasmaier & Kirfel, 1995'

loop_
_geom_angle_atom_site_label_1
_geom_angle_atom_site_label_2
_geom_angle_atom_site_label_3
_geom_angle
_geom_angle_publ_flag
C16 O17 C18 110.36(19) yes
C21 O22 C23 115.8(2) yes
N24 O25 C26 109.1(2) yes
H29A O29 H29B 101.04 no
C2 N1 C6 112.0(2) yes
C10 N15 C19 122.0(2) yes
C16 N15 C19 111.3(2) yes
C10 N15 C16 124.3(2) yes
O25 N24 C23 103.4(2) yes
H1A N1 H1B 112.67 no
C2 N1 H1B 108.99 no
C2 N1 H1A 100.60 no
C6 N1 H1A 110.66 no
C6 N1 H1B 111.48 no
N1 C2 C3 109.7(3) yes
C2 C3 C4 120.6(3) no
C3 C4 C7 120.8(3) no
C3 C4 C5 118.3(3) no
C5 C4 C7 120.9(3) no
C4 C5 C6 123.0(3) no
N1 C6 C5 112.3(3) yes
C8 C7 C12 113.5(2) no
C4 C7 C12 123.5(2) no
C4 C7 C8 123.0(3) no
F13 C8 C9 116.3(2) yes
F13 C8 C7 118.5(2) yes
C7 C8 C9 125.3(3) no
C8 C9 C10 118.1(2) no
N15 C10 C9 122.0(2) yes
N15 C10 C11 117.9(3) yes
C9 C10 C11 120.1(2) no
C10 C11 C12 117.6(3) no
F14 C12 C11 116.1(2) yes
C7 C12 C11 125.5(3) no
F14 C12 C7 118.4(2) yes
O20 C16 N15 129.4(3) yes
O17 C16 O20 121.5(2) yes
O17 C16 N15 109.1(2) yes
O17 C18 C21 110.0(2) yes
O17 C18 C19 104.4(2) yes
C19 C18 C21 113.2(2) no
N15 C19 C18 101.4(2) yes
O22 C21 C18 106.8(2) yes
N24 C23 C27 113.6(3) yes
O22 C23 N24 115.2(3) yes
O22 C23 C27 131.1(3) yes
O25 C26 C27 110.0(3) yes
C23 C27 C26 103.9(3) no
N1 C2 H2B 109.70 no
C3 C2 H2A 110.68 no
N1 C2 H2A 110.27 no
H2A C2 H2B 109.44 no
C3 C2 H2B 106.95 no
C2 C3 H3A 102.77 no
C2 C3 H3B 106.90 no
C4 C3 H3B 110.05 no
H3A C3 H3B 109.46 no
C4 C3 H3A 106.49 no
C4 C5 H5B 102.30 no
C6 C5 H5A 109.35 no
C6 C5 H5B 110.32 no
H5A C5 H5B 109.41 no
C4 C5 H5A 101.68 no
N1 C6 H6A 107.93 no
C5 C6 H6A 108.87 no
C5 C6 H6B 109.20 no
N1 C6 H6B 109.04 no
H6A C6 H6B 109.49 no
C10 C9 H9 119.77 no
C8 C9 H9 122.17 no
C10 C11 H11 123.15 no
C12 C11 H11 119.28 no
O17 C18 H18 108.73 no
C19 C18 H18 111.87 no
C21 C18 H18 108.58 no
N15 C19 H19B 113.16 no
C18 C19 H19A 109.96 no
C18 C19 H19B 108.93 no
H19A C19 H19B 109.48 no
N15 C19 H19A 113.55 no
O22 C21 H21A 112.22 no
O22 C21 H21B 110.16 no
C18 C21 H21B 109.14 no
H21A C21 H21B 109.46 no
C18 C21 H21A 108.95 no
O25 C26 H26 130.41 no
C27 C26 H26 119.57 no
C23 C27 H27 135.67 no
C26 C27 H27 120.41 no

loop_
_geom_bond_atom_site_label_1
_geom_bond_atom_site_label_2
_geom_bond_distance
_geom_bond_publ_flag
F13 C8 1.358(3) yes
F14 C12 1.365(3) yes
O17 C16 1.359(3) yes
O17 C18 1.453(3) yes
O20 C16 1.202(4) yes
O22 C21 1.446(3) yes
O22 C23 1.352(4) yes
O25 N24 1.413(4) yes
O25 C26 1.344(4) yes
O29 H29B 0.9596 no
O29 H29A 0.9601 no
N1 C6 1.487(4) yes
N1 C2 1.486(4) yes
N15 C19 1.466(4) yes
N15 C10 1.419(3) yes
N15 C16 1.366(3) yes
N24 C23 1.313(4) yes
N1 H1A 0.9591 no
N1 H1B 0.9601 no
C2 C3 1.475(5) no
C3 C4 1.390(5) no
C4 C5 1.369(5) no
C4 C7 1.495(4) no
C5 C6 1.475(4) no
C7 C8 1.383(4) no
C7 C12 1.378(4) no
C8 C9 1.385(4) no
C9 C10 1.381(4) no
C10 C11 1.404(4) no
C11 C12 1.383(4) no
C18 C19 1.526(4) no
C18 C21 1.492(4) no
C23 C27 1.394(4) no
C26 C27 1.342(5) no
C2 H2B 0.9603 no
C2 H2A 0.9600 no
C3 H3B 0.9598 no
C3 H3A 0.9604 no
C5 H5B 0.9599 no
C5 H5A 0.9608 no
C6 H6A 0.9599 no
C6 H6B 0.9598 no
C9 H9 0.9599 no
C11 H11 0.9601 no
C18 H18 0.9602 no
C19 H19B 0.9599 no
C19 H19A 0.9601 no
C21 H21A 0.9602 no
C21 H21B 0.9601 no
C26 H26 0.9600 no
C27 H27 0.9600 no

loop_
_geom_contact_atom_site_label_1
_geom_contact_atom_site_label_2
_geom_contact_distance
_geom_contact_site_symmetry_2
_geom_contact_publ_flag
Cl28 N1 3.153(3) 2_646 no
Cl28 C6 3.482(3) 2_646 no
Cl28 C26 3.583(3) 2_555 no
Cl28 O29 3.176(3) 1_545 no
Cl28 O29 3.301(3) . no
Cl28 N1 3.136(3) 3_435 no
Cl28 H1A 2.1962 3_435 no
Cl28 H6B 2.8861 3_445 no
Cl28 H26 3.1309 2_555 no
Cl28 H19A 2.9798 1_545 no
Cl28 H1B 2.3012 2_646 no
Cl28 H29B 2.3507 1_545 no
Cl28 H29A 2.5285 . no
F13 C3 2.932(5) . no
F13 F14 3.036(2) 1_565 no
F13 C27 3.340(3) 4_565 no
F13 O22 3.166(3) 4_555 no
F13 C12 3.321(3) 1_565 no
F13 C26 3.288(4) 4_565 no
F14 F13 3.036(2) 1_545 no
F14 C5 2.990(4) . no
F13 H3A 2.4687 . no
F13 H26 2.8015 4_565 no
F14 H3B 2.7038 1_545 no
F14 H5B 2.2358 . no
F14 H6A 2.7766 2_656 no
O17 C27 3.294(4) 1_565 no
O17 O20 3.132(3) 4_545 no
O17 O22 2.862(3) . no
O20 O20 3.236(3) 4_545 no
O20 O17 3.132(3) 4_555 no
O20 C9 2.842(3) . no
O20 O20 3.236(3) 4_555 no
O20 C19 3.345(3) 4_555 no
O20 C21 3.336(4) 1_565 no
O20 C16 2.872(4) 4_555 no
O20 N15 3.085(3) 4_555 no
O22 F13 3.166(3) 4_545 no
O22 O17 2.862(3) . no
O25 C5 3.383(4) 4_545 no
O25 O29 3.115(3) 2_555 no
O29 N1 3.118(4) 2_646 no
O29 Cl28 3.176(3) 1_565 no
O29 C2 3.041(4) 2_646 no
O29 Cl28 3.301(3) . no
O29 O25 3.115(3) 2_555 no
O17 H9 2.8672 4_545 no
O17 H27 2.3629 1_565 no
O20 H9 2.2086 . no
O20 H19B 2.7625 1_565 no
O20 H21A 2.6849 1_565 no
O25 H5A 2.4419 4_545 no
O25 H29B 2.8105 2_555 no
O25 H29A 2.4345 2_555 no
O29 H19A 2.8337 . no
O29 H11 2.7152 . no
O29 H1B 2.4673 2_646 no
O29 H2A 2.5450 2_646 no
N1 Cl28 3.153(3) 2_666 no
N1 Cl28 3.136(3) 3_565 no
N1 O29 3.118(4) 2_666 no
N15 O20 3.085(3) 4_545 no
N24 C18 3.198(4) 2_555 no
N24 C21 3.289(4) 2_555 no
N24 H26 2.8435 1_565 no
N24 H18 2.6770 2_555 no
N24 H21B 2.6954 2_555 no
N24 H5A 2.9338 4_545 no
C2 O29 3.041(4) 2_666 no
C3 F13 2.932(5) . no
C5 O25 3.383(4) 4_555 no
C5 C26 3.537(4) 4_555 no
C5 F14 2.990(4) . no
C6 Cl28 3.482(3) 2_666 no
C8 C23 3.586(4) 4_555 no
C9 C21 3.536(4) 4_555 no
C9 O20 2.842(3) . no
C12 F13 3.321(3) 1_545 no
C16 O20 2.872(4) 4_545 no
C18 N24 3.198(4) 2_555 no
C19 O20 3.345(3) 4_545 no
C21 C9 3.536(4) 4_545 no
C21 O20 3.336(4) 1_545 no
C21 N24 3.289(4) 2_555 no
C23 C8 3.586(4) 4_545 no
C26 F13 3.288(4) 4_535 no
C26 Cl28 3.583(3) 2_555 no
C26 C5 3.537(4) 4_545 no
C27 O17 3.294(4) 1_545 no
C27 F13 3.340(3) 4_535 no
C3 H3B 2.8070 2_656 no
C3 H5B 2.9597 1_565 no
C4 H1A 2.9662 . no
C5 H2B 3.0825 . no
C5 H3A 3.0956 1_545 no
C6 H2A 2.9638 1_545 no
C7 H2B 2.8415 2_656 no
C8 H3B 3.0950 . no
C8 H3A 3.0547 . no
C9 H21A 2.7725 4_555 no
C11 H19A 2.8551 . no
C11 H19B 2.8996 . no
C12 H5B 2.7108 . no
C12 H2B 2.8809 2_656 no
C16 H9 2.6587 . no
C19 H11 2.5344 . no
C19 H29B 3.0489 . no
C21 H27 2.9442 . no
C23 H21B 3.0944 2_555 no
C26 H5A 2.6320 4_545 no
C27 H21B 2.7569 . no
C27 H21A 3.0089 . no
H1A Cl28 2.1962 3_565 no
H1A H3A 2.3849 . no
H1A C4 2.9662 . no
H1B Cl28 2.3012 2_666 no
H1B H29A 2.4072 2_666 no
H1B O29 2.4673 2_666 no
H2A O29 2.5450 2_666 no
H2A H6A 2.3259 1_565 no
H2A C6 2.9638 1_565 no
H2B C12 2.8809 2_656 no
H2B C5 3.0825 . no
H2B C7 2.8415 2_656 no
H3A C8 3.0547 . no
H3A F13 2.4687 . no
H3A C5 3.0956 1_565 no
H3A H1A 2.3849 . no
H3A H5B 2.3749 1_565 no
H3B C8 3.0950 . no
H3B C3 2.8070 2_656 no
H3B F14 2.7038 1_565 no
H3B H3B 1.9682 2_656 no
H5A O25 2.4419 4_555 no
H5A C26 2.6320 4_555 no
H5A N24 2.9338 4_555 no
H5B C12 2.7108 . no
H5B H3A 2.3749 1_545 no
H5B C3 2.9597 1_545 no
H5B F14 2.2358 . no
H6A H2A 2.3259 1_545 no
H6A F14 2.7766 2_656 no
H6B Cl28 2.8861 3_555 no
H9 O20 2.2086 . no
H9 C16 2.6587 . no
H9 O17 2.8672 4_555 no
H11 C19 2.5344 . no
H11 H19A 2.3583 . no
H11 O29 2.7152 . no
H11 H19B 2.4505 . no
H18 N24 2.6770 2_555 no
H19A C11 2.8551 . no
H19A H29B 2.1639 . no
H19A O29 2.8337 . no
H19A H11 2.3583 . no
H19A Cl28 2.9798 1_565 no
H19B C11 2.8996 . no
H19B H11 2.4505 . no
H19B H21A 2.4319 . no
H19B O20 2.7625 1_545 no
H19B H21B 2.5290 . no
H21A C27 3.0089 . no
H21A H19B 2.4319 . no
H21A O20 2.6849 1_545 no
H21A C9 2.7725 4_545 no
H21B C27 2.7569 . no
H21B N24 2.6954 2_555 no
H21B C23 3.0944 2_555 no
H21B H19B 2.5290 . no
H26 F13 2.8015 4_535 no
H26 Cl28 3.1309 2_555 no
H26 N24 2.8435 1_545 no
H27 C21 2.9442 . no
H27 O17 2.3629 1_545 no
H29A Cl28 2.5285 . no
H29A O25 2.4345 2_555 no
H29A H1B 2.4072 2_646 no
H29B H19A 2.1639 . no
H29B O25 2.8105 2_555 no
H29B Cl28 2.3507 1_565 no
H29B C19 3.0489 . no

loop_
_geom_hbond_atom_site_label_D
_geom_hbond_atom_site_label_H
_geom_hbond_atom_site_label_A
_geom_hbond_distance_DH
_geom_hbond_distance_HA
_geom_hbond_distance_DA
_geom_hbond_angle_DHA
_geom_hbond_site_symmetry_A
_geom_hbond_publ_flag
N1 H1A Cl28 0.9600 2.2000 3.136(3) 166.00 3_565 yes
N1 H1B Cl28 0.9600 2.3000 3.153(3) 147.00 2_666 yes
N1 H1B O29 0.9600 2.4700 3.118(4) 125.00 2_666 yes
O29 H29A Cl28 0.9600 2.5300 3.301(3) 138.00 . yes
O29 H29A O25 0.9600 2.4300 3.115(3) 128.00 2_555 yes
O29 H29B Cl28 0.9600 2.3500 3.176(3) 144.00 1_565 yes
C2 H2A O29 0.9600 2.5500 3.041(4) 112.00 2_666 yes
C3 H3A F13 0.9600 2.4700 2.932(5) 109.00 . yes
C5 H5A O25 0.9600 2.4400 3.383(4) 166.00 4_555 yes
C5 H5B F14 0.9600 2.2400 2.990(4) 135.00 . yes
C9 H9 O20 0.9600 2.2100 2.842(3) 122.00 . yes
C27 H27 O17 0.9600 2.3600 3.294(4) 163.00 1_545 yes

loop_
_geom_torsion_atom_site_label_1
_geom_torsion_atom_site_label_2
_geom_torsion_atom_site_label_3
_geom_torsion_atom_site_label_4
_geom_torsion
_geom_torsion_publ_flag
C18 O17 C16 O20 -175.0(3) no
C18 O17 C16 N15 4.1(3) no
C16 O17 C18 C19 -14.3(3) no
C16 O17 C18 C21 -136.0(2) no
C23 O22 C21 C18 -165.7(2) no
C21 O22 C23 N24 168.7(2) no
C21 O22 C23 C27 -9.7(4) no
C26 O25 N24 C23 -0.4(3) no
N24 O25 C26 C27 0.5(3) no
C6 N1 C2 C3 -54.2(3) no
C2 N1 C6 C5 46.3(3) no
C19 N15 C10 C11 -3.7(4) no
C10 N15 C16 O20 -9.9(5) no
C19 N15 C16 O17 8.7(3) no
C10 N15 C16 O17 171.0(2) no
C10 N15 C19 C18 -179.5(2) no
C16 N15 C19 C18 -16.7(3) no
C19 N15 C10 C9 177.0(2) no
C19 N15 C16 O20 -172.3(3) no
C16 N15 C10 C9 16.4(4) no
C16 N15 C10 C11 -164.3(3) no
O25 N24 C23 C27 0.1(3) no
O25 N24 C23 O22 -178.6(2) no
N1 C2 C3 C4 40.9(5) no
C2 C3 C4 C5 -18.1(5) no
C2 C3 C4 C7 163.7(3) no
C3 C4 C5 C6 8.9(5) no
C7 C4 C5 C6 -172.9(3) no
C3 C4 C7 C8 48.9(4) no
C3 C4 C7 C12 -130.6(3) no
C5 C4 C7 C8 -129.2(3) no
C5 C4 C7 C12 51.2(4) no
C4 C5 C6 N1 -23.7(4) no
C4 C7 C8 C9 179.0(3) no
C12 C7 C8 F13 179.4(2) no
C12 C7 C8 C9 -1.4(4) no
C4 C7 C12 F14 2.8(4) no
C4 C7 C12 C11 -178.3(3) no
C8 C7 C12 F14 -176.8(2) no
C4 C7 C8 F13 -0.2(4) no
C8 C7 C12 C11 2.1(4) no
F13 C8 C9 C10 178.5(2) no
C7 C8 C9 C10 -0.8(4) no
C8 C9 C10 N15 -178.3(2) no
C8 C9 C10 C11 2.4(4) no
N15 C10 C11 C12 178.9(2) no
C9 C10 C11 C12 -1.8(4) no
C10 C11 C12 C7 -0.6(4) no
C10 C11 C12 F14 178.3(2) no
O17 C18 C21 O22 -68.5(3) no
C19 C18 C21 O22 175.2(2) no
C21 C18 C19 N15 137.5(2) no
O17 C18 C19 N15 17.9(3) no
O22 C23 C27 C26 178.6(3) no
N24 C23 C27 C26 0.1(3) no
O25 C26 C27 C23 -0.4(3) no

loop_
_cod_related_entry_id
_cod_related_entry_database
_cod_related_entry_code
1 ChemSpider 30661503
